data_4506560
loop_
_publ_author_name
'Lieffrig, Julien'
'Jeannin, Olivier'
'Guizouarn, Thierry'
'Auban-Senzier, Pascale'
'Fourmigu\'e, Marc'

_publ_section_title
;
 Competition between the C--H&#x00B7;&#x00B7;&#x00B7;N Hydrogen Bond and
 C--I&#x00B7;&#x00B7;&#x00B7;N Halogen Bond in TCNQFn(n= 0, 2, 4) Salts
 with Variable Charge Transfer
;
_journal_issue 8
_journal_name_full 'Crystal Growth &amp; Design'
_journal_page_first 4248
_journal_paper_doi 10.1021/cg3007519
_journal_volume 12
_journal_year 2012
_chemical_formula_moiety 'C8 H5 I S6, 0.5(C12 H2 F2 N4)'
_chemical_formula_sum 'C14 H6 F I N2 S6'
_chemical_formula_weight 540.47
_chemical_name_common (EDT-TTF-I)2(TCNQF2)
_chemical_name_systematic
; 
 ? 
;
_space_group_IT_number 2
_symmetry_cell_setting triclinic
_symmetry_space_group_name_Hall '-P 1'
_symmetry_space_group_name_H-M 'P -1'
_atom_sites_solution_hydrogens geom
_atom_sites_solution_primary direct
_atom_sites_solution_secondary difmap
_audit_creation_method SHELXL-97
_cell_angle_alpha 91.79(3)
_cell_angle_beta 99.44(3)
_cell_angle_gamma 105.00(3)
_cell_formula_units_Z 2
_cell_length_a 6.7120(13)
_cell_length_b 7.8150(16)
_cell_length_c 17.686(4)
_cell_measurement_reflns_used 5417
_cell_measurement_temperature 293(2)
_cell_measurement_theta_max 27.49
_cell_measurement_theta_min 3.51
_cell_volume 881.3(4)
_computing_cell_refinement 'Dirax/lsq (Duisenberg & Schreurs, 1989-2000)'
_computing_data_collection 'Collect (Bruker AXS BV, 1997-2004)'
_computing_data_reduction 'EvalCCD (Duisenberg & Schreurs 1990-2000)'
_computing_molecular_graphics 'Ortep-3 for Windows (Farrugia, 1997)'
_computing_publication_material 'WinGX publication routines (Farrugia, 1999)'
_computing_structure_refinement 'SHELXL-97 (Sheldrick, 1997)'
_computing_structure_solution 'SIR92 (Altomare et al., 1993)'
_diffrn_ambient_temperature 293(2)
_diffrn_detector_area_resol_mean 9
_diffrn_measured_fraction_theta_full 0.998
_diffrn_measured_fraction_theta_max 0.998
_diffrn_measurement_device '95mm CCD camera on \k-goniostat'
_diffrn_measurement_device_type KappaCCD
_diffrn_measurement_method CCD
_diffrn_radiation_monochromator 'horizonally mounted graphite crystal'
_diffrn_radiation_source 'fine-focus sealed tube'
_diffrn_radiation_type MoK\a
_diffrn_radiation_wavelength 0.71073
_diffrn_reflns_av_R_equivalents 0.0865
_diffrn_reflns_av_sigmaI/netI 0.0619
_diffrn_reflns_limit_h_max 8
_diffrn_reflns_limit_h_min -8
_diffrn_reflns_limit_k_max 10
_diffrn_reflns_limit_k_min -9
_diffrn_reflns_limit_l_max 22
_diffrn_reflns_limit_l_min -22
_diffrn_reflns_number 20274
_diffrn_reflns_theta_full 27.50
_diffrn_reflns_theta_max 27.50
_diffrn_reflns_theta_min 3.51
_exptl_absorpt_coefficient_mu 2.537
_exptl_absorpt_correction_T_max 0.951
_exptl_absorpt_correction_T_min 0.784
_exptl_absorpt_correction_type multi-scan
_exptl_absorpt_process_details
;
  [Sheldrick, G.M. (2002). SADABS Bruker AXS Inc., Madison, Wisconsin, USA]
;
_exptl_crystal_colour green
_exptl_crystal_density_diffrn 2.037
_exptl_crystal_density_method 'not measured'
_exptl_crystal_description plate
_exptl_crystal_F_000 524
_exptl_crystal_size_max 0.14
_exptl_crystal_size_mid 0.08
_exptl_crystal_size_min 0.02
_refine_diff_density_max 1.373
_refine_diff_density_min -0.798
_refine_diff_density_rms 0.129
_refine_ls_extinction_method none
_refine_ls_goodness_of_fit_ref 1.104
_refine_ls_hydrogen_treatment constr
_refine_ls_matrix_type full
_refine_ls_number_parameters 217
_refine_ls_number_reflns 4035
_refine_ls_number_restraints 0
_refine_ls_restrained_S_all 1.104
_refine_ls_R_factor_all 0.0868
_refine_ls_R_factor_gt 0.0526
_refine_ls_shift/su_max 0.001
_refine_ls_shift/su_mean 0.000
_refine_ls_structure_factor_coef Fsqd
_refine_ls_weighting_details 'calc w=1/[\s^2^(Fo^2^)+(0.0338P)^2^+2.8350P] where P=(Fo^2^+2Fc^2^)/3'
_refine_ls_weighting_scheme calc
_refine_ls_wR_factor_gt 0.1089
_refine_ls_wR_factor_ref 0.1214
_reflns_number_gt 2852
_reflns_number_total 4035
_reflns_threshold_expression >2sigma(I)
_cod_data_source_file cg3007519_si_002.cif
_cod_data_source_block (1)2(TCNQF2)
_cod_original_cell_volume 881.3(3)
_cod_original_sg_symbol_H-M P-1
_cod_database_code 4506560

loop_
_symmetry_equiv_pos_as_xyz
'x, y, z'
'-x, -y, -z'

loop_
_atom_site_label
_atom_site_type_symbol
_atom_site_fract_x
_atom_site_fract_y
_atom_site_fract_z
_atom_site_U_iso_or_equiv
_atom_site_adp_type
_atom_site_occupancy
_atom_site_symmetry_multiplicity
_atom_site_calc_flag
_atom_site_refinement_flags
C1 C 1.0238(9) 0.7281(8) 0.5325(3) 0.0368(14) Uani 1 1 d .
C2 C 1.0299(10) 0.6128(9) 0.6674(4) 0.0422(15) Uani 1 1 d .
H2 H 0.9913 0.5675 0.7125 0.051 Uiso 1 1 calc R
C3 C 1.2295(11) 0.6523(8) 0.6573(3) 0.0390(14) Uani 1 1 d .
C4 C 0.9627(9) 0.7825(8) 0.4620(3) 0.0367(14) Uani 1 1 d .
C5 C 0.9407(10) 0.8779(8) 0.3232(3) 0.0364(14) Uani 1 1 d .
C6 C 0.8096(11) 1.0007(10) 0.1850(4) 0.0479(17) Uani 1 1 d .
H6A H 0.8071 1.1157 0.2065 0.057 Uiso 1 1 calc R
H6B H 0.8298 1.0134 0.1322 0.057 Uiso 1 1 calc R
C7 C 0.6008(11) 0.8710(10) 0.1851(4) 0.0532(18) Uani 1 1 d .
H7A H 0.6081 0.7533 0.1692 0.064 Uiso 1 1 calc R
H7B H 0.4960 0.9021 0.1476 0.064 Uiso 1 1 calc R
C8 C 0.7436(9) 0.8462(8) 0.3377(3) 0.0341(13) Uani 1 1 d .
C9 C 0.4214(11) 0.6159(9) -0.0420(4) 0.0429(15) Uani 1 1 d .
C10 C 0.6245(11) 0.6680(9) -0.0101(4) 0.0455(16) Uani 1 1 d .
H10 H 0.7056 0.7802 -0.0174 0.055 Uiso 1 1 calc R
C11 C 0.7167(10) 0.5506(9) 0.0355(3) 0.0398(15) Uani 1 1 d .
C12 C 0.9335(10) 0.6031(9) 0.0696(4) 0.0455(16) Uani 1 1 d .
C13 C 1.0592(11) 0.7701(11) 0.0590(4) 0.0532(18) Uani 1 1 d .
C14 C 1.0365(11) 0.4999(10) 0.1192(4) 0.0481(17) Uani 1 1 d .
N1 N 1.1662(11) 0.9067(10) 0.0510(5) 0.078(2) Uani 1 1 d .
N2 N 1.1354(10) 0.4267(9) 0.1585(4) 0.0637(18) Uani 1 1 d .
F1 F 0.3403(6) 0.7327(5) -0.0841(2) 0.0575(11) Uani 1 1 d .
S1 S 1.2832(2) 0.7334(2) 0.56991(9) 0.0411(4) Uani 1 1 d .
S2 S 1.1349(2) 0.8584(2) 0.39925(9) 0.0418(4) Uani 1 1 d .
S3 S 1.0305(3) 0.9389(3) 0.23830(10) 0.0523(5) Uani 1 1 d .
S4 S 0.5173(3) 0.8641(2) 0.27725(10) 0.0461(4) Uani 1 1 d .
S5 S 0.7026(3) 0.7792(2) 0.42846(9) 0.0433(4) Uani 1 1 d .
S6 S 0.8455(3) 0.6496(2) 0.59292(10) 0.0455(4) Uani 1 1 d .
I I 1.48197(7) 0.62749(6) 0.73735(3) 0.04486(16) Uani 1 1 d .

loop_
_atom_site_aniso_label
_atom_site_aniso_U_11
_atom_site_aniso_U_22
_atom_site_aniso_U_33
_atom_site_aniso_U_23
_atom_site_aniso_U_13
_atom_site_aniso_U_12
C1 0.030(3) 0.043(3) 0.039(3) 0.008(3) 0.003(3) 0.015(3)
C2 0.045(4) 0.051(4) 0.030(3) 0.006(3) 0.004(3) 0.013(3)
C3 0.047(4) 0.039(3) 0.031(3) 0.004(3) -0.001(3) 0.016(3)
C4 0.033(3) 0.040(3) 0.037(3) 0.000(3) 0.000(3) 0.014(3)
C5 0.039(3) 0.038(3) 0.032(3) 0.005(3) -0.004(3) 0.015(3)
C6 0.046(4) 0.057(4) 0.045(4) 0.013(3) 0.001(3) 0.023(3)
C7 0.052(4) 0.057(4) 0.046(4) 0.006(3) -0.011(3) 0.017(4)
C8 0.030(3) 0.034(3) 0.038(3) 0.003(3) 0.001(3) 0.012(3)
C9 0.047(4) 0.047(4) 0.040(3) 0.012(3) 0.003(3) 0.022(3)
C10 0.048(4) 0.043(4) 0.044(4) 0.014(3) 0.000(3) 0.013(3)
C11 0.037(3) 0.052(4) 0.033(3) 0.006(3) -0.001(3) 0.020(3)
C12 0.039(4) 0.057(4) 0.039(3) 0.010(3) -0.001(3) 0.015(3)
C13 0.037(4) 0.062(5) 0.059(5) 0.011(4) -0.003(3) 0.015(4)
C14 0.042(4) 0.060(4) 0.042(4) 0.004(3) 0.002(3) 0.018(3)
N1 0.052(4) 0.072(5) 0.094(6) 0.023(4) -0.012(4) 0.005(4)
N2 0.046(4) 0.084(5) 0.059(4) 0.020(4) -0.007(3) 0.023(4)
F1 0.054(3) 0.058(2) 0.062(3) 0.025(2) -0.004(2) 0.024(2)
S1 0.0332(9) 0.0532(10) 0.0376(8) 0.0080(7) 0.0002(6) 0.0162(7)
S2 0.0294(8) 0.0571(10) 0.0376(8) 0.0102(7) -0.0013(6) 0.0133(7)
S3 0.0420(10) 0.0765(13) 0.0433(9) 0.0196(9) 0.0055(8) 0.0238(9)
S4 0.0330(8) 0.0580(10) 0.0483(10) 0.0083(8) -0.0043(7) 0.0207(8)
S5 0.0317(8) 0.0581(10) 0.0400(9) 0.0078(8) 0.0008(7) 0.0151(8)
S6 0.0346(9) 0.0613(11) 0.0401(9) 0.0091(8) 0.0022(7) 0.0138(8)
I 0.0460(3) 0.0462(3) 0.0411(2) 0.00675(18) -0.00466(18) 0.01742(19)

loop_
_atom_type_symbol
_atom_type_description
_atom_type_scat_dispersion_real
_atom_type_scat_dispersion_imag
_atom_type_scat_source
C C 0.0033 0.0016 'International Tables Vol C Tables 4.2.6.8 and 6.1.1.4'
H H 0.0000 0.0000 'International Tables Vol C Tables 4.2.6.8 and 6.1.1.4'
N N 0.0061 0.0033 'International Tables Vol C Tables 4.2.6.8 and 6.1.1.4'
F F 0.0171 0.0103 'International Tables Vol C Tables 4.2.6.8 and 6.1.1.4'
S S 0.1246 0.1234 'International Tables Vol C Tables 4.2.6.8 and 6.1.1.4'
I I -0.4742 1.8119 'International Tables Vol C Tables 4.2.6.8 and 6.1.1.4'

loop_
_geom_angle_atom_site_label_1
_geom_angle_atom_site_label_2
_geom_angle_atom_site_label_3
_geom_angle
_geom_angle_site_symmetry_1
_geom_angle_site_symmetry_3
C4 C1 S6 121.7(5) . .
C4 C1 S1 123.5(5) . .
S6 C1 S1 114.8(3) . .
C3 C2 S6 117.3(5) . .
C3 C2 H2 121.3 . .
S6 C2 H2 121.3 . .
C2 C3 S1 117.4(5) . .
C2 C3 I 125.5(5) . .
S1 C3 I 117.1(4) . .
C1 C4 S2 123.2(5) . .
C1 C4 S5 121.6(5) . .
S2 C4 S5 115.3(3) . .
C8 C5 S3 128.5(5) . .
C8 C5 S2 116.7(5) . .
S3 C5 S2 114.8(4) . .
C7 C6 S3 114.6(5) . .
C7 C6 H6A 108.6 . .
S3 C6 H6A 108.6 . .
C7 C6 H6B 108.6 . .
S3 C6 H6B 108.6 . .
H6A C6 H6B 107.6 . .
C6 C7 S4 114.0(5) . .
C6 C7 H7A 108.8 . .
S4 C7 H7A 108.8 . .
C6 C7 H7B 108.8 . .
S4 C7 H7B 108.8 . .
H7A C7 H7B 107.6 . .
C5 C8 S5 117.4(4) . .
C5 C8 S4 128.6(5) . .
S5 C8 S4 114.0(3) . .
C10 C9 F1 117.7(6) . .
C10 C9 C11 125.3(6) . 2_665
F1 C9 C11 117.0(6) . 2_665
C9 C10 C11 119.8(6) . .
C9 C10 H10 120.1 . .
C11 C10 H10 120.1 . .
C9 C11 C12 124.4(6) 2_665 .
C9 C11 C10 114.9(6) 2_665 .
C12 C11 C10 120.7(6) . .
C13 C12 C14 114.7(6) . .
C13 C12 C11 120.4(6) . .
C14 C12 C11 124.8(6) . .
N1 C13 C12 178.6(8) . .
N2 C14 C12 174.2(8) . .
C3 S1 C1 95.0(3) . .
C4 S2 C5 95.2(3) . .
C5 S3 C6 101.4(3) . .
C8 S4 C7 101.0(3) . .
C4 S5 C8 95.1(3) . .
C2 S6 C1 95.4(3) . .

loop_
_geom_bond_atom_site_label_1
_geom_bond_atom_site_label_2
_geom_bond_distance
_geom_bond_site_symmetry_2
C1 C4 1.363(8) .
C1 S6 1.741(6) .
C1 S1 1.748(6) .
C2 C3 1.338(9) .
C2 S6 1.739(6) .
C2 H2 0.9300 .
C3 S1 1.746(6) .
C3 I 2.077(6) .
C4 S2 1.739(7) .
C4 S5 1.743(6) .
C5 C8 1.350(9) .
C5 S3 1.743(7) .
C5 S2 1.752(6) .
C6 C7 1.502(10) .
C6 S3 1.806(6) .
C6 H6A 0.9700 .
C6 H6B 0.9700 .
C7 S4 1.806(8) .
C7 H7A 0.9700 .
C7 H7B 0.9700 .
C8 S5 1.745(6) .
C8 S4 1.749(6) .
C9 C10 1.338(9) .
C9 F1 1.360(7) .
C9 C11 1.409(9) 2_665
C10 C11 1.432(8) .
C10 H10 0.9300 .
C11 C9 1.409(9) 2_665
C11 C12 1.427(9) .
C12 C13 1.395(11) .
C12 C14 1.425(9) .
C13 N1 1.150(10) .
C14 N2 1.150(8) .

loop_
_geom_torsion_atom_site_label_1
_geom_torsion_atom_site_label_2
_geom_torsion_atom_site_label_3
_geom_torsion_atom_site_label_4
_geom_torsion
_geom_torsion_site_symmetry_1
_geom_torsion_site_symmetry_4
S6 C2 C3 S1 -0.9(7) . .
S6 C2 C3 I 178.4(3) . .
S6 C1 C4 S2 -178.9(3) . .
S1 C1 C4 S2 1.9(8) . .
S6 C1 C4 S5 0.7(8) . .
S1 C1 C4 S5 -178.5(3) . .
S3 C6 C7 S4 69.5(6) . .
S3 C5 C8 S5 177.8(4) . .
S2 C5 C8 S5 -3.0(7) . .
S3 C5 C8 S4 -2.6(9) . .
S2 C5 C8 S4 176.6(4) . .
F1 C9 C10 C11 179.3(6) . .
C11 C9 C10 C11 -0.4(12) 2_665 .
C9 C10 C11 C9 0.4(11) . 2_665
C9 C10 C11 C12 179.4(6) . .
C9 C11 C12 C13 179.0(7) 2_665 .
C10 C11 C12 C13 0.0(10) . .
C9 C11 C12 C14 -4.7(11) 2_665 .
C10 C11 C12 C14 176.3(7) . .
C14 C12 C13 N1 12(40) . .
C11 C12 C13 N1 -171(100) . .
C13 C12 C14 N2 -14(8) . .
C11 C12 C14 N2 169(8) . .
C2 C3 S1 C1 0.9(6) . .
I C3 S1 C1 -178.5(3) . .
C4 C1 S1 C3 178.6(6) . .
S6 C1 S1 C3 -0.6(4) . .
C1 C4 S2 C5 174.5(6) . .
S5 C4 S2 C5 -5.2(4) . .
C8 C5 S2 C4 4.9(5) . .
S3 C5 S2 C4 -175.8(4) . .
C8 C5 S3 C6 13.5(7) . .
S2 C5 S3 C6 -165.7(4) . .
C7 C6 S3 C5 -46.5(6) . .
C5 C8 S4 C7 15.9(7) . .
S5 C8 S4 C7 -164.4(4) . .
C6 C7 S4 C8 -48.5(6) . .
C1 C4 S5 C8 -175.7(5) . .
S2 C4 S5 C8 4.0(4) . .
C5 C8 S5 C4 -0.6(5) . .
S4 C8 S5 C4 179.8(3) . .
C3 C2 S6 C1 0.4(6) . .
C4 C1 S6 C2 -179.0(6) . .
S1 C1 S6 C2 0.2(4) . .
